data_7243135
loop_
_publ_author_name
'Jiang, Wei'
'Lv, Mengying'
'Gao, Baihui'
'Liu, Bo'
'Yan, Guosong'
'Zhou, Shi'
'Liu, Chunbo'
'Xie, Wei'
'Che, Guangbo'

_publ_section_title
;
 Facile construction of an Ag0-doped Ag(i)-based coordination polymer via
 a self-photoreduction strategy for enhanced visible light driven
 photocatalysis
;
_journal_issue 31
_journal_name_full CrystEngComm
_journal_page_first 5397
_journal_page_last 5402
_journal_paper_doi 10.1039/D1CE00699A
_journal_volume 23
_journal_year 2021
_chemical_formula_sum 'C32 H30 Ag2 N7 O8.5'
_chemical_formula_weight 864.37
_space_group_crystal_system triclinic
_space_group_IT_number 2
_space_group_name_Hall '-P 1'
_space_group_name_H-M_alt 'P -1'
_atom_sites_solution_hydrogens geom
_audit_creation_method SHELXL-2014/7
_audit_update_record
;
2021-04-25 deposited with the CCDC.	2021-06-29 downloaded from the CCDC.
;
_cell_angle_alpha 100.520(5)
_cell_angle_beta 109.121(5)
_cell_angle_gamma 97.132(5)
_cell_formula_units_Z 2
_cell_length_a 11.388(3)
_cell_length_b 12.621(3)
_cell_length_c 14.493(4)
_cell_measurement_reflns_used 1173
_cell_measurement_temperature 293(2)
_cell_measurement_theta_max 19.85
_cell_measurement_theta_min 2.59
_cell_volume 1896.7(9)
_computing_structure_refinement 'SHELXL-2014/7 (Sheldrick, 2014)'
_diffrn_ambient_temperature 293(2)
_diffrn_measured_fraction_theta_full 1.000
_diffrn_measured_fraction_theta_max 0.986
_diffrn_measurement_device_type 'CCD area detector'
_diffrn_radiation_type MoK\a
_diffrn_radiation_wavelength 0.71073
_diffrn_reflns_av_R_equivalents 0.0509
_diffrn_reflns_av_unetI/netI 0.1239
_diffrn_reflns_Laue_measured_fraction_full 1.000
_diffrn_reflns_Laue_measured_fraction_max 0.986
_diffrn_reflns_limit_h_max 14
_diffrn_reflns_limit_h_min -14
_diffrn_reflns_limit_k_max 16
_diffrn_reflns_limit_k_min -13
_diffrn_reflns_limit_l_max 16
_diffrn_reflns_limit_l_min -18
_diffrn_reflns_number 13005
_diffrn_reflns_point_group_measured_fraction_full 1.000
_diffrn_reflns_point_group_measured_fraction_max 0.986
_diffrn_reflns_theta_full 25.242
_diffrn_reflns_theta_max 27.152
_diffrn_reflns_theta_min 1.531
_exptl_absorpt_coefficient_mu 1.088
_exptl_crystal_colour yellow
_exptl_crystal_density_diffrn 1.513
_exptl_crystal_description block
_exptl_crystal_F_000 866
_refine_diff_density_max 0.691
_refine_diff_density_min -0.729
_refine_diff_density_rms 0.102
_refine_ls_extinction_method none
_refine_ls_goodness_of_fit_ref 0.847
_refine_ls_hydrogen_treatment constr
_refine_ls_matrix_type full
_refine_ls_number_parameters 370
_refine_ls_number_reflns 8311
_refine_ls_number_restraints 0
_refine_ls_restrained_S_all 0.847
_refine_ls_R_factor_all 0.1081
_refine_ls_R_factor_gt 0.0518
_refine_ls_shift/su_max 0.000
_refine_ls_shift/su_mean 0.000
_refine_ls_structure_factor_coef Fsqd
_refine_ls_weighting_details 'w=1/[\s^2^(Fo^2^)+(0.0339P)^2^] where P=(Fo^2^+2Fc^2^)/3'
_refine_ls_weighting_scheme calc
_refine_ls_wR_factor_gt 0.1002
_refine_ls_wR_factor_ref 0.1149
_reflns_Friedel_coverage 0.000
_reflns_number_gt 4088
_reflns_number_total 8311
_reflns_threshold_expression 'I > 2\s(I)'
_cod_data_source_file d1ce00699a2.cif
_cod_data_source_block shelx
_cod_depositor_comments 'Adding full bibliography for 7243135.cif.'
_cod_original_cell_volume 1896.8(8)
_cod_original_formula_sum 'C32 H30 Ag2 N7 O8.50'
_cod_database_code 7243135
_shelx_shelxl_version_number 2014/7
_shelx_space_group_comment
;
The symmetry employed for this shelxl refinement is uniquely defined
by the following loop, which should always be used as a source of
symmetry information in preference to the above space-group names.
They are only intended as comments.
;
_platon_squeeze_void_probe_radius 1.20

loop_
_space_group_symop_operation_xyz
'x, y, z'
'-x, -y, -z'

loop_
_atom_site_label
_atom_site_type_symbol
_atom_site_fract_x
_atom_site_fract_y
_atom_site_fract_z
_atom_site_U_iso_or_equiv
_atom_site_adp_type
_atom_site_occupancy
_atom_site_site_symmetry_order
_atom_site_calc_flag
_atom_site_refinement_flags_posn
_atom_site_refinement_flags_adp
_atom_site_refinement_flags_occupancy
_atom_site_disorder_assembly
_atom_site_disorder_group
C1 C 0.8166(5) 0.3590(4) 0.0739(4) 0.0364(13) Uani 1 1 d . . . . .
H1 H 0.8378 0.2942 0.0479 0.044 Uiso 1 1 calc R U . . .
C2 C 0.8704(5) 0.5436(4) 0.1439(4) 0.0333(13) Uani 1 1 d . . . . .
H2 H 0.9304 0.6088 0.1677 0.040 Uiso 1 1 calc R U . . .
C3 C 0.6986(5) 0.3545(4) 0.0764(4) 0.0388(14) Uani 1 1 d . . . . .
H3 H 0.6415 0.2876 0.0526 0.047 Uiso 1 1 calc R U . . .
C4 C 0.6608(5) 0.4503(4) 0.1149(3) 0.0282(12) Uani 1 1 d . . . . .
C5 C 0.7528(5) 0.5470(4) 0.1485(4) 0.0377(14) Uani 1 1 d . . . . .
H5 H 0.7340 0.6133 0.1738 0.045 Uiso 1 1 calc R U . . .
C6 C 0.5340(5) 0.4504(4) 0.1176(3) 0.0282(12) Uani 1 1 d . . . . .
C7 C 0.4529(6) 0.3544(4) 0.1116(4) 0.0445(15) Uani 1 1 d . . . . .
H7 H 0.4795 0.2876 0.1059 0.053 Uiso 1 1 calc R U . . .
C8 C 0.4857(5) 0.5460(4) 0.1263(3) 0.0339(13) Uani 1 1 d . . . . .
H8 H 0.5354 0.6123 0.1307 0.041 Uiso 1 1 calc R U . . .
C9 C 0.3348(5) 0.3588(5) 0.1144(4) 0.0464(15) Uani 1 1 d . . . . .
H9 H 0.2836 0.2936 0.1105 0.056 Uiso 1 1 calc R U . . .
C10 C 0.3659(5) 0.5443(4) 0.1286(3) 0.0318(12) Uani 1 1 d . . . . .
H10 H 0.3372 0.6102 0.1348 0.038 Uiso 1 1 calc R U . . .
C11 C 0.5235(5) 0.3936(4) 0.3802(4) 0.0428(15) Uani 1 1 d . . . . .
H11 H 0.4740 0.3300 0.3816 0.051 Uiso 1 1 calc R U . . .
C12 C 0.5471(5) 0.5722(4) 0.3772(4) 0.0344(13) Uani 1 1 d . . . . .
H12 H 0.5156 0.6367 0.3773 0.041 Uiso 1 1 calc R U . . .
C13 C 0.6434(5) 0.3901(4) 0.3838(4) 0.0381(13) Uani 1 1 d . . . . .
H13 H 0.6743 0.3258 0.3888 0.046 Uiso 1 1 calc R U . . .
C14 C 0.6697(5) 0.5760(4) 0.3799(4) 0.0334(13) Uani 1 1 d . . . . .
H14 H 0.7184 0.6415 0.3814 0.040 Uiso 1 1 calc R U . . .
C15 C 0.7193(5) 0.4820(4) 0.3802(3) 0.0265(12) Uani 1 1 d . . . . .
C16 C 0.8498(5) 0.4827(4) 0.3766(3) 0.0263(11) Uani 1 1 d . . . . .
C17 C 0.8790(5) 0.3851(4) 0.3346(4) 0.0319(12) Uani 1 1 d . . . . .
H17 H 0.8190 0.3199 0.3111 0.038 Uiso 1 1 calc R U . . .
C18 C 0.9411(5) 0.5772(4) 0.4088(4) 0.0298(12) Uani 1 1 d . . . . .
H18 H 0.9246 0.6436 0.4364 0.036 Uiso 1 1 calc R U . . .
C19 C 0.9981(5) 0.3866(4) 0.3286(4) 0.0378(14) Uani 1 1 d . . . . .
H19 H 1.0178 0.3214 0.3017 0.045 Uiso 1 1 calc R U . . .
C20 C 1.0573(5) 0.5728(4) 0.3999(3) 0.0341(13) Uani 1 1 d . . . . .
H20 H 1.1182 0.6374 0.4221 0.041 Uiso 1 1 calc R U . . .
C21 C 1.3365(5) 0.8752(4) 0.1577(4) 0.0402(14) Uani 1 1 d . . . . .
C22 C 1.2761(5) 0.9164(4) 0.2331(4) 0.0335(12) Uani 1 1 d . . . . .
C23 C 1.2325(5) 0.8497(4) 0.2866(4) 0.0327(12) Uani 1 1 d . . . . .
C24 C 1.2252(6) 0.7259(4) 0.2616(5) 0.0418(14) Uani 1 1 d . . . . .
C25 C 1.1884(6) 0.8931(4) 0.3583(4) 0.0453(15) Uani 1 1 d . . . . .
H25 H 1.1624 0.8483 0.3951 0.054 Uiso 1 1 calc R U . . .
C26 C 1.1813(6) 1.0044(4) 0.3778(4) 0.0480(16) Uani 1 1 d . . . . .
H26 H 1.1512 1.0350 0.4269 0.058 Uiso 1 1 calc R U . . .
C27 C 1.2217(5) 1.0669(4) 0.3203(4) 0.0398(14) Uani 1 1 d . . . . .
C28 C 1.2662(5) 1.0267(4) 0.2500(4) 0.0386(13) Uani 1 1 d . . . . .
H28 H 1.2905 1.0716 0.2126 0.046 Uiso 1 1 calc R U . . .
N1 N 0.9045(4) 0.4511(3) 0.1067(3) 0.0342(11) Uani 1 1 d . . . . .
N2 N 0.2877(4) 0.4513(3) 0.1223(3) 0.0316(10) Uani 1 1 d . . . . .
N3 N 0.4721(4) 0.4826(3) 0.3746(3) 0.0348(11) Uani 1 1 d . . . . .
N4 N 1.0861(4) 0.4803(3) 0.3608(3) 0.0311(10) Uani 1 1 d . . . . .
N5 N 1.2121(5) 1.1853(4) 0.3398(4) 0.0544(14) Uani 1 1 d . . . . .
O1 O 1.4177(4) 0.8168(3) 0.1849(3) 0.0499(10) Uani 1 1 d . . . . .
O2 O 1.3026(4) 0.9021(3) 0.0759(3) 0.0616(12) Uani 1 1 d . . . . .
O3 O 1.1559(4) 0.6739(3) 0.1744(3) 0.0454(10) Uani 1 1 d . . . . .
O4 O 1.2876(4) 0.6863(3) 0.3337(3) 0.0516(11) Uani 1 1 d . . . . .
O5 O 1.1909(5) 1.2253(3) 0.4156(3) 0.0708(14) Uani 1 1 d . . . . .
O6 O 1.2283(5) 1.2370(3) 0.2806(4) 0.0717(15) Uani 1 1 d . . . . .
Ag1 Ag 1.09865(4) 0.45902(4) 0.11589(3) 0.04730(15) Uani 1 1 d . . . . .
Ag2 Ag 1.27506(4) 0.48588(3) 0.35377(3) 0.04434(15) Uani 1 1 d . . . . .

loop_
_atom_site_aniso_label
_atom_site_aniso_U_11
_atom_site_aniso_U_22
_atom_site_aniso_U_33
_atom_site_aniso_U_23
_atom_site_aniso_U_13
_atom_site_aniso_U_12
C1 0.023(3) 0.043(3) 0.042(3) 0.002(3) 0.014(3) 0.009(3)
C2 0.016(3) 0.035(3) 0.048(3) 0.009(3) 0.013(3) -0.002(2)
C3 0.025(3) 0.040(3) 0.045(3) 0.000(3) 0.010(3) 0.004(3)
C4 0.017(3) 0.051(3) 0.020(3) 0.008(2) 0.007(2) 0.013(3)
C5 0.031(3) 0.032(3) 0.054(4) 0.004(3) 0.025(3) 0.002(3)
C6 0.019(3) 0.038(3) 0.027(3) 0.005(2) 0.006(2) 0.015(2)
C7 0.048(4) 0.029(3) 0.067(4) 0.009(3) 0.033(3) 0.013(3)
C8 0.026(3) 0.042(3) 0.038(3) 0.006(3) 0.019(3) 0.009(3)
C9 0.014(3) 0.049(4) 0.075(4) 0.006(3) 0.021(3) 0.005(3)
C10 0.018(3) 0.040(3) 0.037(3) 0.005(3) 0.010(2) 0.009(3)
C11 0.034(4) 0.032(3) 0.064(4) 0.018(3) 0.017(3) 0.002(3)
C12 0.017(3) 0.029(3) 0.052(4) 0.008(3) 0.006(3) 0.005(2)
C13 0.022(3) 0.036(3) 0.060(4) 0.013(3) 0.019(3) 0.006(3)
C14 0.019(3) 0.032(3) 0.052(3) 0.011(3) 0.014(3) 0.012(2)
C15 0.013(3) 0.038(3) 0.029(3) 0.005(2) 0.009(2) 0.008(2)
C16 0.015(3) 0.038(3) 0.031(3) 0.016(2) 0.008(2) 0.012(2)
C17 0.027(3) 0.029(3) 0.039(3) 0.007(2) 0.012(3) 0.005(2)
C18 0.015(3) 0.030(3) 0.050(3) 0.017(2) 0.013(2) 0.011(2)
C19 0.034(4) 0.037(3) 0.053(4) 0.019(3) 0.020(3) 0.021(3)
C20 0.027(3) 0.037(3) 0.032(3) 0.001(2) 0.008(2) 0.002(3)
C21 0.029(3) 0.040(3) 0.054(4) 0.012(3) 0.020(3) -0.001(3)
C22 0.030(3) 0.027(3) 0.043(3) 0.003(2) 0.017(3) 0.000(2)
C23 0.029(3) 0.036(3) 0.037(3) 0.008(2) 0.015(3) 0.011(2)
C24 0.035(4) 0.034(3) 0.074(5) 0.018(3) 0.036(3) 0.016(3)
C25 0.057(4) 0.039(3) 0.056(4) 0.018(3) 0.032(3) 0.024(3)
C26 0.048(4) 0.044(4) 0.051(4) 0.006(3) 0.017(3) 0.017(3)
C27 0.033(3) 0.027(3) 0.050(4) 0.001(3) 0.006(3) 0.013(3)
C28 0.035(3) 0.037(3) 0.042(3) 0.009(3) 0.012(3) 0.005(3)
N1 0.026(3) 0.046(3) 0.035(3) 0.008(2) 0.017(2) 0.011(2)
N2 0.020(3) 0.043(3) 0.036(3) 0.008(2) 0.015(2) 0.010(2)
N3 0.019(3) 0.040(3) 0.049(3) 0.011(2) 0.014(2) 0.014(2)
N4 0.017(3) 0.032(2) 0.046(3) 0.011(2) 0.012(2) 0.005(2)
N5 0.052(4) 0.033(3) 0.076(4) 0.006(3) 0.019(3) 0.023(3)
O1 0.038(3) 0.048(2) 0.070(3) 0.013(2) 0.027(2) 0.014(2)
O2 0.077(4) 0.077(3) 0.056(3) 0.036(2) 0.041(3) 0.029(3)
O3 0.029(2) 0.034(2) 0.069(3) 0.000(2) 0.019(2) 0.0015(18)
O4 0.053(3) 0.048(2) 0.068(3) 0.024(2) 0.029(2) 0.024(2)
O5 0.097(4) 0.047(3) 0.061(3) -0.005(2) 0.022(3) 0.032(3)
O6 0.085(4) 0.033(2) 0.112(4) 0.027(3) 0.048(3) 0.018(2)
Ag1 0.0217(3) 0.0651(3) 0.0640(3) 0.0175(3) 0.0235(2) 0.0148(2)
Ag2 0.0220(3) 0.0545(3) 0.0625(3) 0.0125(2) 0.0219(2) 0.0120(2)

loop_
_atom_type_symbol
_atom_type_description
_atom_type_scat_dispersion_real
_atom_type_scat_dispersion_imag
_atom_type_scat_source
C C 0.0033 0.0016 'International Tables Vol C Tables 4.2.6.8 and 6.1.1.4'
H H 0.0000 0.0000 'International Tables Vol C Tables 4.2.6.8 and 6.1.1.4'
N N 0.0061 0.0033 'International Tables Vol C Tables 4.2.6.8 and 6.1.1.4'
O O 0.0106 0.0060 'International Tables Vol C Tables 4.2.6.8 and 6.1.1.4'
Ag Ag -0.8971 1.1015 'International Tables Vol C Tables 4.2.6.8 and 6.1.1.4'

loop_
_geom_angle_atom_site_label_1
_geom_angle_atom_site_label_2
_geom_angle_atom_site_label_3
_geom_angle
_geom_angle_site_symmetry_1
_geom_angle_site_symmetry_3
_geom_angle_publ_flag
N1 C1 C3 123.6(5) . . ?
N1 C1 H1 118.2 . . ?
C3 C1 H1 118.2 . . ?
N1 C2 C5 123.8(5) . . ?
N1 C2 H2 118.1 . . ?
C5 C2 H2 118.1 . . ?
C1 C3 C4 120.8(5) . . ?
C1 C3 H3 119.6 . . ?
C4 C3 H3 119.6 . . ?
C5 C4 C3 115.5(5) . . ?
C5 C4 C6 121.5(5) . . ?
C3 C4 C6 123.0(5) . . ?
C2 C5 C4 119.7(5) . . ?
C2 C5 H5 120.1 . . ?
C4 C5 H5 120.1 . . ?
C8 C6 C7 115.5(5) . . ?
C8 C6 C4 122.2(5) . . ?
C7 C6 C4 122.3(4) . . ?
C9 C7 C6 120.1(5) . . ?
C9 C7 H7 119.9 . . ?
C6 C7 H7 119.9 . . ?
C10 C8 C6 121.2(5) . . ?
C10 C8 H8 119.4 . . ?
C6 C8 H8 119.4 . . ?
N2 C9 C7 124.4(5) . . ?
N2 C9 H9 117.8 . . ?
C7 C9 H9 117.8 . . ?
N2 C10 C8 123.0(5) . . ?
N2 C10 H10 118.5 . . ?
C8 C10 H10 118.5 . . ?
N3 C11 C13 124.1(5) . . ?
N3 C11 H11 117.9 . . ?
C13 C11 H11 117.9 . . ?
N3 C12 C14 123.8(5) . . ?
N3 C12 H12 118.1 . . ?
C14 C12 H12 118.1 . . ?
C11 C13 C15 119.9(5) . . ?
C11 C13 H13 120.1 . . ?
C15 C13 H13 120.1 . . ?
C15 C14 C12 119.5(5) . . ?
C15 C14 H14 120.2 . . ?
C12 C14 H14 120.2 . . ?
C14 C15 C13 116.5(5) . . ?
C14 C15 C16 120.3(5) . . ?
C13 C15 C16 123.2(4) . . ?
C18 C16 C17 118.0(5) . . ?
C18 C16 C15 122.6(4) . . ?
C17 C16 C15 119.4(4) . . ?
C19 C17 C16 119.3(5) . . ?
C19 C17 H17 120.3 . . ?
C16 C17 H17 120.3 . . ?
C16 C18 C20 119.6(5) . . ?
C16 C18 H18 120.2 . . ?
C20 C18 H18 120.2 . . ?
N4 C19 C17 121.6(5) . . ?
N4 C19 H19 119.2 . . ?
C17 C19 H19 119.2 . . ?
N4 C20 C18 122.8(5) . . ?
N4 C20 H20 118.6 . . ?
C18 C20 H20 118.6 . . ?
O2 C21 O1 126.0(5) . . ?
O2 C21 C22 117.8(5) . . ?
O1 C21 C22 116.2(5) . . ?
C28 C22 C23 119.0(5) . . ?
C28 C22 C21 117.9(5) . . ?
C23 C22 C21 123.1(4) . . ?
C25 C23 C22 120.3(5) . . ?
C25 C23 C24 118.4(5) . . ?
C22 C23 C24 121.2(4) . . ?
O3 C24 O4 127.3(5) . . ?
O3 C24 C23 116.7(5) . . ?
O4 C24 C23 116.0(5) . . ?
C23 C25 C26 121.0(5) . . ?
C23 C25 H25 119.5 . . ?
C26 C25 H25 119.5 . . ?
C27 C26 C25 116.6(5) . . ?
C27 C26 H26 121.7 . . ?
C25 C26 H26 121.7 . . ?
C28 C27 C26 123.6(5) . . ?
C28 C27 N5 119.7(5) . . ?
C26 C27 N5 116.7(5) . . ?
C27 C28 C22 119.3(5) . . ?
C27 C28 H28 120.4 . . ?
C22 C28 H28 120.4 . . ?
C1 N1 C2 116.5(4) . . ?
C1 N1 Ag1 124.6(3) . . ?
C2 N1 Ag1 118.6(3) . . ?
C9 N2 C10 115.8(4) . . ?
C9 N2 Ag1 125.2(4) . 1_455 ?
C10 N2 Ag1 118.9(3) . 1_455 ?
C12 N3 C11 116.0(5) . . ?
C12 N3 Ag2 119.3(3) . 1_455 ?
C11 N3 Ag2 124.7(4) . 1_455 ?
C20 N4 C19 118.7(4) . . ?
C20 N4 Ag2 118.6(3) . . ?
C19 N4 Ag2 122.7(3) . . ?
O6 N5 O5 123.9(5) . . ?
O6 N5 C27 117.6(5) . . ?
O5 N5 C27 118.5(5) . . ?
C24 O4 Ag2 130.9(4) . . ?
N2 Ag1 N1 174.92(16) 1_655 . ?
N2 Ag1 Ag2 72.62(10) 1_655 . ?
N1 Ag1 Ag2 107.64(11) . . ?
N3 Ag2 N4 168.83(15) 1_655 . ?
N3 Ag2 O4 95.28(14) 1_655 . ?
N4 Ag2 O4 91.00(14) . . ?
N3 Ag2 Ag1 112.36(11) 1_655 . ?
N4 Ag2 Ag1 78.10(11) . . ?
O4 Ag2 Ag1 76.20(9) . . ?

loop_
_geom_bond_atom_site_label_1
_geom_bond_atom_site_label_2
_geom_bond_distance
_geom_bond_site_symmetry_2
_geom_bond_publ_flag
C1 N1 1.333(6) . ?
C1 C3 1.351(7) . ?
C1 H1 0.9300 . ?
C2 N1 1.351(6) . ?
C2 C5 1.369(7) . ?
C2 H2 0.9300 . ?
C3 C4 1.413(6) . ?
C3 H3 0.9300 . ?
C4 C5 1.398(7) . ?
C4 C6 1.457(6) . ?
C5 H5 0.9300 . ?
C6 C8 1.388(6) . ?
C6 C7 1.400(7) . ?
C7 C9 1.366(7) . ?
C7 H7 0.9300 . ?
C8 C10 1.374(7) . ?
C8 H8 0.9300 . ?
C9 N2 1.345(6) . ?
C9 H9 0.9300 . ?
C10 N2 1.351(6) . ?
C10 H10 0.9300 . ?
C11 N3 1.332(6) . ?
C11 C13 1.355(7) . ?
C11 H11 0.9300 . ?
C12 N3 1.317(6) . ?
C12 C14 1.378(7) . ?
C12 H12 0.9300 . ?
C13 C15 1.378(7) . ?
C13 H13 0.9300 . ?
C14 C15 1.375(6) . ?
C14 H14 0.9300 . ?
C15 C16 1.503(6) . ?
C16 C18 1.376(6) . ?
C16 C17 1.400(6) . ?
C17 C19 1.386(7) . ?
C17 H17 0.9300 . ?
C18 C20 1.378(6) . ?
C18 H18 0.9300 . ?
C19 N4 1.349(6) . ?
C19 H19 0.9300 . ?
C20 N4 1.329(6) . ?
C20 H20 0.9300 . ?
C21 O2 1.245(6) . ?
C21 O1 1.261(6) . ?
C21 C22 1.520(7) . ?
C22 C28 1.393(6) . ?
C22 C23 1.394(6) . ?
C23 C25 1.355(6) . ?
C23 C24 1.524(7) . ?
C24 O3 1.251(6) . ?
C24 O4 1.280(6) . ?
C25 C26 1.399(7) . ?
C25 H25 0.9300 . ?
C26 C27 1.390(7) . ?
C26 H26 0.9300 . ?
C27 C28 1.328(7) . ?
C27 N5 1.493(6) . ?
C28 H28 0.9300 . ?
N1 Ag1 2.159(4) . ?
N2 Ag1 2.139(4) 1_455 ?
N3 Ag2 2.170(4) 1_455 ?
N4 Ag2 2.180(4) . ?
N5 O6 1.214(6) . ?
N5 O5 1.234(6) . ?
O4 Ag2 2.591(4) . ?
Ag1 N2 2.140(4) 1_655 ?
Ag1 Ag2 3.3022(10) . ?
Ag2 N3 2.170(4) 1_655 ?

loop_
_geom_torsion_atom_site_label_1
_geom_torsion_atom_site_label_2
_geom_torsion_atom_site_label_3
_geom_torsion_atom_site_label_4
_geom_torsion
_geom_torsion_site_symmetry_1
_geom_torsion_site_symmetry_2
_geom_torsion_site_symmetry_3
_geom_torsion_site_symmetry_4
_geom_torsion_publ_flag
N1 C1 C3 C4 0.2(8) . . . . ?
C1 C3 C4 C5 0.4(7) . . . . ?
C1 C3 C4 C6 178.8(5) . . . . ?
N1 C2 C5 C4 1.1(8) . . . . ?
C3 C4 C5 C2 -0.9(7) . . . . ?
C6 C4 C5 C2 -179.4(4) . . . . ?
C5 C4 C6 C8 18.1(7) . . . . ?
C3 C4 C6 C8 -160.2(5) . . . . ?
C5 C4 C6 C7 -161.8(5) . . . . ?
C3 C4 C6 C7 19.9(7) . . . . ?
C8 C6 C7 C9 0.2(8) . . . . ?
C4 C6 C7 C9 -179.9(5) . . . . ?
C7 C6 C8 C10 -0.2(7) . . . . ?
C4 C6 C8 C10 180.0(4) . . . . ?
C6 C7 C9 N2 0.2(9) . . . . ?
C6 C8 C10 N2 -0.2(8) . . . . ?
N3 C11 C13 C15 -1.1(8) . . . . ?
N3 C12 C14 C15 -0.2(8) . . . . ?
C12 C14 C15 C13 -3.7(7) . . . . ?
C12 C14 C15 C16 176.2(4) . . . . ?
C11 C13 C15 C14 4.3(7) . . . . ?
C11 C13 C15 C16 -175.6(5) . . . . ?
C14 C15 C16 C18 24.2(7) . . . . ?
C13 C15 C16 C18 -155.9(5) . . . . ?
C14 C15 C16 C17 -152.6(5) . . . . ?
C13 C15 C16 C17 27.3(7) . . . . ?
C18 C16 C17 C19 1.1(7) . . . . ?
C15 C16 C17 C19 178.0(4) . . . . ?
C17 C16 C18 C20 -0.7(7) . . . . ?
C15 C16 C18 C20 -177.5(4) . . . . ?
C16 C17 C19 N4 -1.0(7) . . . . ?
C16 C18 C20 N4 0.1(8) . . . . ?
O2 C21 C22 C28 -45.6(7) . . . . ?
O1 C21 C22 C28 134.0(5) . . . . ?
O2 C21 C22 C23 135.4(6) . . . . ?
O1 C21 C22 C23 -45.0(7) . . . . ?
C28 C22 C23 C25 -4.1(8) . . . . ?
C21 C22 C23 C25 174.9(5) . . . . ?
C28 C22 C23 C24 172.1(5) . . . . ?
C21 C22 C23 C24 -9.0(8) . . . . ?
C25 C23 C24 O3 116.3(6) . . . . ?
C22 C23 C24 O3 -59.9(7) . . . . ?
C25 C23 C24 O4 -61.3(7) . . . . ?
C22 C23 C24 O4 122.5(6) . . . . ?
C22 C23 C25 C26 2.3(9) . . . . ?
C24 C23 C25 C26 -173.9(5) . . . . ?
C23 C25 C26 C27 -0.1(9) . . . . ?
C25 C26 C27 C28 -0.5(9) . . . . ?
C25 C26 C27 N5 179.0(5) . . . . ?
C26 C27 C28 C22 -1.3(9) . . . . ?
N5 C27 C28 C22 179.3(5) . . . . ?
C23 C22 C28 C27 3.5(8) . . . . ?
C21 C22 C28 C27 -175.5(5) . . . . ?
C3 C1 N1 C2 -0.1(8) . . . . ?
C3 C1 N1 Ag1 174.4(4) . . . . ?
C5 C2 N1 C1 -0.5(7) . . . . ?
C5 C2 N1 Ag1 -175.4(4) . . . . ?
C7 C9 N2 C10 -0.5(8) . . . . ?
C7 C9 N2 Ag1 175.2(4) . . . 1_455 ?
C8 C10 N2 C9 0.6(7) . . . . ?
C8 C10 N2 Ag1 -175.5(4) . . . 1_455 ?
C14 C12 N3 C11 3.5(8) . . . . ?
C14 C12 N3 Ag2 -173.2(4) . . . 1_455 ?
C13 C11 N3 C12 -2.9(8) . . . . ?
C13 C11 N3 Ag2 173.6(4) . . . 1_455 ?
C18 C20 N4 C19 0.0(7) . . . . ?
C18 C20 N4 Ag2 -179.1(4) . . . . ?
C17 C19 N4 C20 0.5(7) . . . . ?
C17 C19 N4 Ag2 179.5(3) . . . . ?
C28 C27 N5 O6 10.5(8) . . . . ?
C26 C27 N5 O6 -169.0(5) . . . . ?
C28 C27 N5 O5 -168.1(5) . . . . ?
C26 C27 N5 O5 12.4(8) . . . . ?
O3 C24 O4 Ag2 -13.1(8) . . . . ?
C23 C24 O4 Ag2 164.2(3) . . . . ?

loop_
_platon_squeeze_void_nr
_platon_squeeze_void_average_x
_platon_squeeze_void_average_y
_platon_squeeze_void_average_z
_platon_squeeze_void_volume
_platon_squeeze_void_count_electrons
_platon_squeeze_void_content
1 -0.020 0.000 0.010 723 225 ' '
